data_4329740
loop_
_publ_author_name
'Matthew J. Polinski'
'Shuao Wang'
'Justin N. Cross'
'Evgeny V. Alekseev'
'Wulf Depmeier'
'Thomas E. Albrecht-Schmitt'

_publ_section_title
;
 Effects of Large Halides on the Structures of Lanthanide(III) and
 Plutonium(III) Borates
;
_journal_name_full 'Inorganic Chemistry'
_journal_page_first 7859
_journal_page_last 7866
_journal_paper_doi 10.1021/ic3009317
_journal_volume 51
_journal_year 2012
_chemical_formula_moiety La[B5O8(OH)(H2O)2I]
_chemical_formula_sum 'B5 I La O11'
_chemical_formula_weight 495.86
_chemical_name_common 'Lanthanum(III) Borate Iodide'
_chemical_name_systematic
; 
 ? 
;
_space_group_IT_number 14
_symmetry_cell_setting monoclinic
_symmetry_space_group_name_Hall '-P 2yn'
_symmetry_space_group_name_H-M 'P 1 21/n 1'
_atom_sites_solution_hydrogens none
_atom_sites_solution_primary direct
_atom_sites_solution_secondary difmap
_audit_creation_method SHELXL-97
_cell_angle_alpha 90.00
_cell_angle_beta 90.353(2)
_cell_angle_gamma 90.00
_cell_formula_units_Z 4
_cell_length_a 6.5287(10)
_cell_length_b 15.494(2)
_cell_length_c 10.7442(17)
_cell_measurement_reflns_used 12430
_cell_measurement_temperature 100(2)
_cell_measurement_theta_max 27.59
_cell_measurement_theta_min 2.31
_cell_volume 1086.8(3)
_computing_cell_refinement 'Smart Saint'
_computing_data_collection Smart
_computing_data_reduction SAINT
_computing_molecular_graphics 'SHELXP-91 (Sheldrick, 1997)'
_computing_publication_material 'SHELXCIF-97 (Sheldrick, 2000)'
_computing_structure_refinement 'SHELXL-97 (Sheldrick, 2008)'
_computing_structure_solution 'SHELXS-97 (Sheldrick, 2008)'
_diffrn_ambient_temperature 100(2)
_diffrn_detector_area_resol_mean 0
_diffrn_measured_fraction_theta_full 0.996
_diffrn_measured_fraction_theta_max 0.996
_diffrn_measurement_device_type 'BRUKER apex II'
_diffrn_measurement_method '0.5 wide w/ exposures'
_diffrn_radiation_monochromator 'Quazar Optics'
_diffrn_radiation_source 'Imus microfocused'
_diffrn_radiation_type MoK\a
_diffrn_radiation_wavelength 0.71073
_diffrn_reflns_av_R_equivalents 0.0646
_diffrn_reflns_av_sigmaI/netI 0.0523
_diffrn_reflns_limit_h_max 8
_diffrn_reflns_limit_h_min -8
_diffrn_reflns_limit_k_max 20
_diffrn_reflns_limit_k_min -20
_diffrn_reflns_limit_l_max 13
_diffrn_reflns_limit_l_min -13
_diffrn_reflns_number 12430
_diffrn_reflns_theta_full 27.59
_diffrn_reflns_theta_max 27.59
_diffrn_reflns_theta_min 2.31
_exptl_absorpt_coefficient_mu 6.816
_exptl_absorpt_correction_T_max 0.966
_exptl_absorpt_correction_T_min 0.613
_exptl_absorpt_correction_type numerical
_exptl_absorpt_process_details SHELTXPREP
_exptl_crystal_colour Colorless
_exptl_crystal_density_diffrn 3.030
_exptl_crystal_description Tablet
_exptl_crystal_F_000 892
_exptl_crystal_size_max 0.078
_exptl_crystal_size_mid 0.061
_exptl_crystal_size_min 0.005
_refine_diff_density_max 1.105
_refine_diff_density_min -0.904
_refine_diff_density_rms 0.228
_refine_ls_extinction_method none
_refine_ls_goodness_of_fit_ref 1.017
_refine_ls_hydrogen_treatment none
_refine_ls_matrix_type full
_refine_ls_number_parameters 163
_refine_ls_number_reflns 2512
_refine_ls_number_restraints 6
_refine_ls_restrained_S_all 1.016
_refine_ls_R_factor_all 0.0490
_refine_ls_R_factor_gt 0.0316
_refine_ls_shift/su_max 0.002
_refine_ls_shift/su_mean 0.000
_refine_ls_structure_factor_coef Fsqd
_refine_ls_weighting_details 'calc w=1/[\s^2^(Fo^2^)+(0.0284P)^2^+0.3323P] where P=(Fo^2^+2Fc^2^)/3'
_refine_ls_weighting_scheme calc
_refine_ls_wR_factor_gt 0.0615
_refine_ls_wR_factor_ref 0.0672
_reflns_number_gt 1978
_reflns_number_total 2512
_reflns_threshold_expression >2sigma(I)
_cod_data_source_file ic3009317_si_001_1.cif
_cod_data_source_block save
_cod_database_code 4329740

loop_
_symmetry_equiv_pos_as_xyz
'x, y, z'
'-x+1/2, y+1/2, -z+1/2'
'-x, -y, -z'
'x-1/2, -y-1/2, z-1/2'

loop_
_atom_site_label
_atom_site_type_symbol
_atom_site_fract_x
_atom_site_fract_y
_atom_site_fract_z
_atom_site_U_iso_or_equiv
_atom_site_adp_type
_atom_site_occupancy
_atom_site_symmetry_multiplicity
_atom_site_calc_flag
_atom_site_refinement_flags
La1 La 0.84495(5) 1.19569(2) 0.68045(3) 0.00613(9) Uani 1 1 d .
I1 I 0.79145(6) 1.39402(3) 0.55998(4) 0.01512(11) Uani 1 1 d .
O11 O 1.1893(6) 1.2601(2) 0.7479(4) 0.0080(8) Uani 1 1 d .
O10 O 0.5443(6) 1.2804(3) 0.7911(3) 0.0078(8) Uani 1 1 d .
O9 O 1.1246(6) 1.1982(2) 0.5078(3) 0.0069(8) Uani 1 1 d .
O8 O 0.4557(6) 1.2045(2) 0.6151(3) 0.0070(8) Uani 1 1 d .
O7 O 0.9402(6) 1.2802(2) 0.8926(3) 0.0076(8) Uani 1 1 d .
O6 O 0.9474(6) 0.9252(2) 0.6233(4) 0.0083(8) Uani 1 1 d .
O5 O 0.7895(6) 1.1746(2) 0.4398(3) 0.0063(8) Uani 1 1 d .
O4 O 0.6294(6) 0.9155(2) 0.5112(3) 0.0066(8) Uani 1 1 d .
O3 O 0.7176(6) 1.0441(2) 0.6127(4) 0.0097(9) Uani 1 1 d .
O2 O 0.7019(7) 1.1153(3) 0.8619(4) 0.0187(10) Uani 1 1 d .
O1 O 1.0938(6) 1.0742(3) 0.7463(4) 0.0117(9) Uani 1 1 d .
B4 B 0.7675(10) 0.9599(4) 0.5829(6) 0.0091(14) Uani 1 1 d .
B3 B 1.3408(10) 1.1769(4) 0.5043(6) 0.0083(13) Uani 1 1 d .
B2 B 0.3931(10) 1.2502(4) 0.7144(6) 0.0083(13) Uani 1 1 d .
B1 B 1.1398(10) 1.2901(4) 0.8662(6) 0.0061(12) Uani 1 1 d .
B5 B 0.9931(10) 0.8341(4) 0.5972(6) 0.0086(13) Uani 1 1 d U

loop_
_atom_site_aniso_label
_atom_site_aniso_U_11
_atom_site_aniso_U_22
_atom_site_aniso_U_33
_atom_site_aniso_U_23
_atom_site_aniso_U_13
_atom_site_aniso_U_12
La1 0.00560(16) 0.00797(17) 0.00482(16) -0.00059(13) 0.00034(11) -0.00030(13)
I1 0.0214(2) 0.0104(2) 0.0136(2) 0.00122(16) 0.00597(17) 0.00067(17)
O11 0.008(2) 0.010(2) 0.006(2) -0.0029(16) 0.0013(17) 0.0013(16)
O10 0.009(2) 0.013(2) 0.0018(18) -0.0004(15) -0.0001(15) -0.0008(17)
O9 0.0063(19) 0.010(2) 0.0046(18) 0.0001(16) 0.0000(15) 0.0013(16)
O8 0.009(2) 0.007(2) 0.0058(19) -0.0011(16) -0.0016(15) 0.0002(16)
O7 0.008(2) 0.008(2) 0.0067(19) -0.0021(15) -0.0003(16) 0.0026(16)
O6 0.007(2) 0.008(2) 0.010(2) -0.0016(16) 0.0030(17) 0.0001(16)
O5 0.007(2) 0.010(2) 0.0019(18) 0.0023(15) -0.0008(16) 0.0000(16)
O4 0.006(2) 0.005(2) 0.009(2) -0.0012(15) -0.0029(16) 0.0003(16)
O3 0.012(2) 0.008(2) 0.009(2) -0.0028(16) -0.0016(17) 0.0031(17)
O2 0.025(3) 0.015(2) 0.016(2) 0.0022(19) 0.012(2) 0.000(2)
O1 0.009(2) 0.016(2) 0.010(2) 0.0014(17) -0.0024(17) -0.0013(17)
B4 0.010(3) 0.011(3) 0.007(3) 0.002(2) 0.002(3) -0.004(3)
B3 0.007(3) 0.012(3) 0.007(3) -0.002(2) 0.004(3) -0.002(3)
B2 0.007(3) 0.007(3) 0.012(3) 0.003(3) 0.005(3) 0.000(2)
B1 0.010(3) 0.004(3) 0.005(3) -0.003(2) 0.001(2) -0.001(3)
B5 0.0085(16) 0.0090(16) 0.0084(16) -0.0005(10) 0.0007(10) 0.0001(10)

loop_
_atom_type_symbol
_atom_type_description
_atom_type_scat_dispersion_real
_atom_type_scat_dispersion_imag
_atom_type_scat_source
B B 0.0013 0.0007 'International Tables Vol C Tables 4.2.6.8 and 6.1.1.4'
O O 0.0106 0.0060 'International Tables Vol C Tables 4.2.6.8 and 6.1.1.4'
I I -0.4742 1.8119 'International Tables Vol C Tables 4.2.6.8 and 6.1.1.4'
La La -0.2871 2.4523 'International Tables Vol C Tables 4.2.6.8 and 6.1.1.4'

loop_
_geom_angle_atom_site_label_1
_geom_angle_atom_site_label_2
_geom_angle_atom_site_label_3
_geom_angle
_geom_angle_site_symmetry_1
_geom_angle_site_symmetry_3
O2 La1 O11 107.78(14) . .
O2 La1 O1 70.15(14) . .
O11 La1 O1 69.92(12) . .
O2 La1 O3 69.32(14) . .
O11 La1 O3 135.36(12) . .
O1 La1 O3 67.47(12) . .
O2 La1 O9 145.86(13) . .
O11 La1 O9 65.08(12) . .
O1 La1 O9 76.34(12) . .
O3 La1 O9 92.19(12) . .
O2 La1 O5 130.93(13) . .
O11 La1 O5 116.24(12) . .
O1 La1 O5 105.15(12) . .
O3 La1 O5 64.49(12) . .
O9 La1 O5 52.82(12) . .
O2 La1 O8 82.48(14) . .
O11 La1 O8 153.99(12) . .
O1 La1 O8 135.60(12) . .
O3 La1 O8 70.45(12) . .
O9 La1 O8 119.16(11) . .
O5 La1 O8 67.53(12) . .
O2 La1 O10 67.39(13) . .
O11 La1 O10 109.37(12) . .
O1 La1 O10 134.82(12) . .
O3 La1 O10 109.74(12) . .
O9 La1 O10 146.59(12) . .
O5 La1 O10 113.90(12) . .
O8 La1 O10 51.55(11) . .
O2 La1 O7 70.62(13) . .
O11 La1 O7 51.28(12) . .
O1 La1 O7 88.90(12) . .
O3 La1 O7 138.42(12) . .
O9 La1 O7 115.77(12) . .
O5 La1 O7 157.07(12) . .
O8 La1 O7 114.63(11) . .
O10 La1 O7 63.12(11) . .
O2 La1 B2 71.51(16) . .
O11 La1 B2 134.19(15) . .
O1 La1 B2 139.97(15) . .
O3 La1 B2 88.62(15) . .
O9 La1 B2 138.72(15) . .
O5 La1 B2 91.38(15) . .
O8 La1 B2 25.62(15) . .
O10 La1 B2 26.08(15) . .
O7 La1 B2 89.03(15) . .
O2 La1 B1 88.11(16) . .
O11 La1 B1 26.00(14) . .
O1 La1 B1 77.43(15) . .
O3 La1 B1 142.89(15) . .
O9 La1 B1 90.93(14) . .
O5 La1 B1 140.02(14) . .
O8 La1 B1 137.26(14) . .
O10 La1 B1 86.36(14) . .
O7 La1 B1 25.33(14) . .
B2 La1 B1 112.40(17) . .
O2 La1 I1 136.03(10) . .
O11 La1 I1 80.86(9) . .
O1 La1 I1 146.92(9) . .
O3 La1 I1 133.57(9) . .
O9 La1 I1 77.51(8) . .
O5 La1 I1 73.79(8) . .
O8 La1 I1 75.63(8) . .
O10 La1 I1 69.10(8) . .
O7 La1 I1 84.52(8) . .
B2 La1 I1 72.43(12) . .
B1 La1 I1 83.10(12) . .
B2 O11 B1 120.1(5) 1_655 .
B2 O11 La1 136.4(4) 1_655 .
B1 O11 La1 100.4(3) . .
B2 O10 B5 124.1(5) . 2_656
B2 O10 La1 95.3(3) . .
B5 O10 La1 140.2(3) 2_656 .
B5 O9 B3 114.4(4) 3_776 .
B5 O9 La1 100.3(3) 3_776 .
B3 O9 La1 134.4(3) . .
B2 O8 B3 129.8(5) . 1_455
B2 O8 La1 96.5(3) . .
B3 O8 La1 133.5(3) 1_455 .
B1 O7 B3 122.3(5) . 4_586
B1 O7 La1 95.5(3) . .
B3 O7 La1 141.4(3) 4_586 .
B4 O6 B5 119.6(5) . .
B1 O5 B5 124.3(5) 4_585 3_776
B1 O5 La1 127.8(3) 4_585 .
B5 O5 La1 98.6(3) 3_776 .
B4 O4 B3 118.1(5) . 3_776
B4 O3 La1 147.5(4) . .
O6 B4 O4 123.1(6) . .
O6 B4 O3 120.2(5) . .
O4 B4 O3 116.7(5) . .
O9 B3 O4 111.0(5) . 3_776
O9 B3 O8 113.9(5) . 1_655
O4 B3 O8 108.2(5) 3_776 1_655
O9 B3 O7 109.9(5) . 4_685
O4 B3 O7 106.4(5) 3_776 4_685
O8 B3 O7 107.1(5) 1_655 4_685
O8 B2 O10 116.0(5) . .
O8 B2 O11 124.0(6) . 1_455
O10 B2 O11 119.7(5) . 1_455
O8 B2 La1 57.9(3) . .
O10 B2 La1 58.6(3) . .
O11 B2 La1 167.7(4) 1_455 .
O7 B1 O5 127.9(5) . 4_686
O7 B1 O11 112.6(5) . .
O5 B1 O11 119.5(5) 4_686 .
O7 B1 La1 59.1(3) . .
O5 B1 La1 172.3(4) 4_686 .
O11 B1 La1 53.6(3) . .
O9 B5 O6 111.8(5) 3_776 .
O9 B5 O10 110.3(5) 3_776 2_646
O6 B5 O10 110.5(5) . 2_646
O9 B5 O5 105.3(5) 3_776 3_776
O6 B5 O5 109.5(5) . 3_776
O10 B5 O5 109.2(5) 2_646 3_776

loop_
_geom_bond_atom_site_label_1
_geom_bond_atom_site_label_2
_geom_bond_distance
_geom_bond_site_symmetry_2
La1 O2 2.500(4) .
La1 O11 2.560(4) .
La1 O1 2.582(4) .
La1 O3 2.595(4) .
La1 O9 2.611(4) .
La1 O5 2.629(4) .
La1 O8 2.636(4) .
La1 O10 2.650(4) .
La1 O7 2.698(4) .
La1 B2 3.092(7) .
La1 B1 3.128(6) .
La1 I1 3.3518(7) .
O11 B2 1.389(8) 1_655
O11 B1 1.394(7) .
O10 B2 1.365(8) .
O10 B5 1.481(7) 2_656
O9 B5 1.450(7) 3_776
O9 B3 1.451(7) .
O8 B2 1.345(7) .
O8 B3 1.467(7) 1_455
O7 B1 1.345(7) .
O7 B3 1.521(7) 4_586
O6 B4 1.360(8) .
O6 B5 1.470(7) .
O5 B1 1.367(7) 4_585
O5 B5 1.482(8) 3_776
O4 B4 1.368(7) .
O4 B3 1.454(7) 3_776
O3 B4 1.383(8) .
B3 O4 1.454(7) 3_776
B3 O8 1.467(7) 1_655
B3 O7 1.521(7) 4_685
B2 O11 1.389(7) 1_455
B1 O5 1.367(7) 4_686
B5 O9 1.450(7) 3_776
B5 O10 1.481(7) 2_646
B5 O5 1.482(8) 3_776
